data_4309533
loop_
_publ_author_name
'Subramanya Gupta Sreerama'
'Samudranil Pal'

_publ_section_title
;
Dinuclear Triple Helicates with Diazine Ligands: X-ray Structural,
Electrochemical, and Magnetic Studies
;
_journal_name_full 'Inorganic Chemistry'
_journal_page_first 6299
_journal_page_last 6307
_journal_paper_doi 10.1021/ic050704f
_journal_volume 44
_journal_year 2005
_chemical_formula_sum 'C48 H46 Co2 N6 O8'
_chemical_formula_weight 952.77
_chemical_name_systematic
;
 ?
;
_space_group_IT_number 148
_symmetry_cell_setting trigonal
_symmetry_space_group_name_Hall '-R 3'
_symmetry_space_group_name_H-M 'R -3 :H'
_atom_sites_solution_hydrogens geom
_atom_sites_solution_primary direct
_atom_sites_solution_secondary difmap
_audit_creation_method SHELXL-97
_cell_angle_alpha 90.00
_cell_angle_beta 90.00
_cell_angle_gamma 120.00
_cell_formula_units_Z 6
_cell_length_a 14.282(2)
_cell_length_b 14.282(3)
_cell_length_c 37.451(6)
_cell_measurement_reflns_used 25
_cell_measurement_temperature 298(2)
_cell_measurement_theta_max 10.52
_cell_measurement_theta_min 9.34
_cell_volume 6616(2)
_computing_cell_refinement 'CAD4 Software (Enraf-Nonius, 1989)'
_computing_data_collection 'CAD4 Software (Enraf-Nonius, 1989)'
_computing_data_reduction 'WinGX (Farrugia, 1999)'
_computing_molecular_graphics 'ORTEX6a (McArdle,1995), PLATON (Spek,2002)'
_computing_publication_material SHELXL-97
_computing_structure_refinement 'SHELXL-97 (Sheldrick, 1997)'
_computing_structure_solution 'SHELXS-97 (Sheldrick, 1990)'
_diffrn_ambient_temperature 298(2)
_diffrn_measured_fraction_theta_full 1.000
_diffrn_measured_fraction_theta_max 1.000
_diffrn_measurement_device_type 'Enraf-Nonius Mach3 four-circle'
_diffrn_measurement_method 'Profile data from omega'
_diffrn_radiation_monochromator graphite
_diffrn_radiation_source 'fine-focus sealed tube'
_diffrn_radiation_type MoK\a
_diffrn_radiation_wavelength 0.71073
_diffrn_reflns_av_R_equivalents 0.1646
_diffrn_reflns_av_sigmaI/netI 0.1478
_diffrn_reflns_limit_h_max 18
_diffrn_reflns_limit_h_min -16
_diffrn_reflns_limit_k_max 0
_diffrn_reflns_limit_k_min -18
_diffrn_reflns_limit_l_max 48
_diffrn_reflns_limit_l_min -48
_diffrn_reflns_number 10507
_diffrn_reflns_theta_full 27.48
_diffrn_reflns_theta_max 27.48
_diffrn_reflns_theta_min 1.63
_diffrn_standards_decay_% 0
_diffrn_standards_interval_time 90
_diffrn_standards_number 3
_exptl_absorpt_coefficient_mu 0.814
_exptl_absorpt_correction_T_max 0.7500
_exptl_absorpt_correction_T_min 0.5578
_exptl_absorpt_correction_type 'empiricial based on psi-scan'
_exptl_crystal_colour Brown
_exptl_crystal_density_diffrn 1.435
_exptl_crystal_density_meas ?
_exptl_crystal_density_method .
_exptl_crystal_description Blocks
_exptl_crystal_F_000 2964
_exptl_crystal_size_max 0.35
_exptl_crystal_size_mid 0.22
_exptl_crystal_size_min 0.14
_refine_diff_density_max 0.871
_refine_diff_density_min -0.274
_refine_diff_density_rms 0.093
_refine_ls_extinction_method none
_refine_ls_goodness_of_fit_ref 0.981
_refine_ls_hydrogen_treatment mixed
_refine_ls_matrix_type full
_refine_ls_number_parameters 195
_refine_ls_number_reflns 3379
_refine_ls_number_restraints 0
_refine_ls_restrained_S_all 0.981
_refine_ls_R_factor_all 0.2113
_refine_ls_R_factor_gt 0.0840
_refine_ls_shift/su_max 0.000
_refine_ls_shift/su_mean 0.000
_refine_ls_structure_factor_coef Fsqd
_refine_ls_weighting_details 'calc w=1/[\s^2^(Fo^2^)+(0.1018P)^2^+0.0000P] where P=(Fo^2^+2Fc^2^)/3'
_refine_ls_weighting_scheme calc
_refine_ls_wR_factor_gt 0.1834
_refine_ls_wR_factor_ref 0.2415
_reflns_number_gt 1351
_reflns_number_total 3379
_reflns_threshold_expression >2sigma(I)
_cod_data_source_file ic050704fsi20050505_023049_2.cif
_cod_data_source_block '[Co2(mesalhn)3].2H2O'
_cod_depositor_comments
;
The following automatic conversions were performed:
'_symmetry_cell_setting' value 'Trigonal' changed to 'trigonal' according
to '/home/saulius/struct/CIF-dictionaries/cif_core.dic' dictionary named
'cif_core.dic' version 2.4.1 from 2010-06-29.

Automatic conversion script
Id: cif_fix_enum 1527 2010-12-29 10:47:43Z saulius 
;
_cod_original_sg_symbol_H-M 'R -3'
_cod_database_code 4309533

loop_
_symmetry_equiv_pos_as_xyz
'x, y, z'
'-y, x-y, z'
'-x+y, -x, z'
'x+2/3, y+1/3, z+1/3'
'-y+2/3, x-y+1/3, z+1/3'
'-x+y+2/3, -x+1/3, z+1/3'
'x+1/3, y+2/3, z+2/3'
'-y+1/3, x-y+2/3, z+2/3'
'-x+y+1/3, -x+2/3, z+2/3'
'-x, -y, -z'
'y, -x+y, -z'
'x-y, x, -z'
'-x+2/3, -y+1/3, -z+1/3'
'y+2/3, -x+y+1/3, -z+1/3'
'x-y+2/3, x+1/3, -z+1/3'
'-x+1/3, -y+2/3, -z+2/3'
'y+1/3, -x+y+2/3, -z+2/3'
'x-y+1/3, x+2/3, -z+2/3'

loop_
_atom_site_label
_atom_site_type_symbol
_atom_site_fract_x
_atom_site_fract_y
_atom_site_fract_z
_atom_site_U_iso_or_equiv
_atom_site_adp_type
_atom_site_occupancy
_atom_site_symmetry_multiplicity
_atom_site_calc_flag
_atom_site_refinement_flags
_atom_site_disorder_assembly
_atom_site_disorder_group
Co1 Co 0.6667 0.3333 0.15746(4) 0.0518(5) Uani 1 3 d S . .
Co2 Co 0.6667 0.3333 0.06450(4) 0.0579(5) Uani 1 3 d S . .
O1 O 0.6758(4) 0.4420(4) 0.18757(11) 0.0599(12) Uani 1 1 d . . .
O2 O 0.5980(5) 0.2129(4) 0.03459(12) 0.0740(14) Uani 1 1 d . . .
O3 O 0.6667 0.3333 0.2998(6) 0.227(8) Uani 1 3 d S . .
O4 O 0.3333 0.6667 0.2765(9) 0.328(15) Uani 1 3 d S . .
N1 N 0.5588(4) 0.3384(4) 0.12726(13) 0.0520(13) Uani 1 1 d . . .
N2 N 0.5406(4) 0.2851(4) 0.09407(13) 0.0537(14) Uani 1 1 d . . .
C1 C 0.5935(6) 0.4558(5) 0.19351(18) 0.0563(18) Uani 1 1 d . . .
C2 C 0.5803(6) 0.4874(6) 0.2274(2) 0.069(2) Uani 1 1 d . . .
H2 H 0.6282 0.4943 0.2454 0.083 Uiso 1 1 calc R . .
C3 C 0.5000(7) 0.5084(6) 0.2351(2) 0.081(3) Uani 1 1 d . . .
H3 H 0.4933 0.5290 0.2581 0.097 Uiso 1 1 calc R . .
C4 C 0.4258(7) 0.4989(6) 0.2081(3) 0.087(3) Uani 1 1 d . . .
H4 H 0.3714 0.5147 0.2130 0.104 Uiso 1 1 calc R . .
C5 C 0.4360(6) 0.4663(6) 0.1749(2) 0.072(2) Uani 1 1 d . . .
H5 H 0.3877 0.4597 0.1571 0.087 Uiso 1 1 calc R . .
C6 C 0.5167(5) 0.4427(5) 0.16711(18) 0.0540(17) Uani 1 1 d . . .
C7 C 0.5144(5) 0.3978(5) 0.13218(18) 0.0543(17) Uani 1 1 d . . .
C8 C 0.4459(6) 0.1982(6) 0.08968(18) 0.0586(18) Uani 1 1 d . . .
C9 C 0.4164(6) 0.1394(6) 0.05614(19) 0.0614(18) Uani 1 1 d . . .
C10 C 0.3070(7) 0.0683(6) 0.0498(2) 0.079(2) Uani 1 1 d . . .
H10 H 0.2563 0.0605 0.0669 0.095 Uiso 1 1 calc R . .
C11 C 0.2730(8) 0.0100(8) 0.0189(3) 0.097(3) Uani 1 1 d . . .
H11 H 0.1997 -0.0366 0.0148 0.116 Uiso 1 1 calc R . .
C12 C 0.3482(9) 0.0209(8) -0.0059(3) 0.099(3) Uani 1 1 d . . .
H12 H 0.3261 -0.0200 -0.0268 0.119 Uiso 1 1 calc R . .
C13 C 0.4551(8) 0.0912(7) -0.0003(2) 0.086(3) Uani 1 1 d . . .
H13 H 0.5046 0.0984 -0.0177 0.103 Uiso 1 1 calc R . .
C14 C 0.4932(7) 0.1534(6) 0.03094(19) 0.067(2) Uani 1 1 d . . .
C15 C 0.4598(6) 0.4191(6) 0.10181(19) 0.068(2) Uani 1 1 d . . .
H15A H 0.4886 0.4107 0.0796 0.102 Uiso 1 1 calc R . .
H15B H 0.4722 0.4915 0.1036 0.102 Uiso 1 1 calc R . .
H15C H 0.3835 0.3688 0.1027 0.102 Uiso 1 1 calc R . .
C16 C 0.3663(6) 0.1556(6) 0.12035(18) 0.070(2) Uani 1 1 d . . .
H16A H 0.4050 0.1743 0.1426 0.105 Uiso 1 1 calc R . .
H16B H 0.3227 0.0784 0.1185 0.105 Uiso 1 1 calc R . .
H16C H 0.3206 0.1871 0.1194 0.105 Uiso 1 1 calc R . .

loop_
_atom_site_aniso_label
_atom_site_aniso_U_11
_atom_site_aniso_U_22
_atom_site_aniso_U_33
_atom_site_aniso_U_23
_atom_site_aniso_U_13
_atom_site_aniso_U_12
Co1 0.0512(7) 0.0512(7) 0.0530(10) 0.000 0.000 0.0256(3)
Co2 0.0595(7) 0.0595(7) 0.0546(11) 0.000 0.000 0.0298(4)
O1 0.060(3) 0.060(3) 0.057(3) -0.013(2) -0.006(2) 0.029(2)
O2 0.083(4) 0.080(4) 0.061(3) -0.016(3) -0.011(3) 0.042(3)
O3 0.149(9) 0.149(9) 0.38(2) 0.000 0.000 0.074(4)
O4 0.207(14) 0.207(14) 0.57(4) 0.000 0.000 0.103(7)
N1 0.044(3) 0.050(3) 0.060(3) -0.005(3) 0.002(3) 0.022(3)
N2 0.056(4) 0.049(3) 0.055(3) -0.003(3) -0.001(3) 0.026(3)
C1 0.054(4) 0.047(4) 0.063(4) 0.000(3) 0.010(4) 0.021(4)
C2 0.066(5) 0.061(5) 0.071(5) -0.009(4) 0.012(4) 0.025(4)
C3 0.083(6) 0.061(5) 0.078(5) -0.013(4) 0.025(5) 0.020(5)
C4 0.076(6) 0.061(5) 0.124(8) -0.010(5) 0.010(6) 0.035(5)
C5 0.070(5) 0.065(5) 0.081(6) -0.013(4) 0.001(4) 0.032(4)
C6 0.049(4) 0.045(4) 0.066(4) -0.001(3) 0.008(3) 0.022(3)
C7 0.041(4) 0.047(4) 0.065(4) -0.003(3) -0.004(3) 0.014(3)
C8 0.059(5) 0.056(5) 0.063(5) 0.006(4) -0.001(4) 0.031(4)
C9 0.065(5) 0.055(4) 0.059(4) -0.005(4) -0.011(4) 0.027(4)
C10 0.079(6) 0.067(5) 0.083(5) -0.013(4) -0.016(5) 0.030(5)
C11 0.083(7) 0.095(7) 0.096(7) -0.031(6) -0.031(6) 0.031(6)
C12 0.111(8) 0.099(7) 0.087(7) -0.035(6) -0.035(6) 0.053(7)
C13 0.096(7) 0.087(6) 0.073(5) -0.023(5) -0.017(5) 0.044(6)
C14 0.081(6) 0.063(5) 0.065(5) -0.014(4) -0.020(4) 0.042(5)
C15 0.059(5) 0.067(5) 0.078(5) -0.001(4) -0.007(4) 0.032(4)
C16 0.062(5) 0.067(5) 0.072(5) -0.004(4) 0.001(4) 0.025(4)

loop_
_atom_type_symbol
_atom_type_description
_atom_type_scat_dispersion_real
_atom_type_scat_dispersion_imag
_atom_type_scat_source
C C 0.0033 0.0016 'International Tables Vol C Tables 4.2.6.8 and 6.1.1.4'
H H 0.0000 0.0000 'International Tables Vol C Tables 4.2.6.8 and 6.1.1.4'
N N 0.0061 0.0033 'International Tables Vol C Tables 4.2.6.8 and 6.1.1.4'
O O 0.0106 0.0060 'International Tables Vol C Tables 4.2.6.8 and 6.1.1.4'
Co Co 0.3494 0.9721 'International Tables Vol C Tables 4.2.6.8 and 6.1.1.4'

loop_
_geom_angle_atom_site_label_1
_geom_angle_atom_site_label_2
_geom_angle_atom_site_label_3
_geom_angle
_geom_angle_site_symmetry_1
_geom_angle_site_symmetry_3
_geom_angle_publ_flag
O1 Co1 O1 87.4(2) 3_665 2_655 ?
O1 Co1 O1 87.4(2) 3_665 . ?
O1 Co1 O1 87.4(2) 2_655 . ?
O1 Co1 N1 90.4(2) 3_665 2_655 ?
O1 Co1 N1 92.7(2) 2_655 2_655 ?
O1 Co1 N1 177.8(2) . 2_655 ?
O1 Co1 N1 92.7(2) 3_665 3_665 ?
O1 Co1 N1 177.8(2) 2_655 3_665 ?
O1 Co1 N1 90.4(2) . 3_665 ?
N1 Co1 N1 89.5(2) 2_655 3_665 ?
O1 Co1 N1 177.8(2) 3_665 . ?
O1 Co1 N1 90.4(2) 2_655 . ?
O1 Co1 N1 92.7(2) . . ?
N1 Co1 N1 89.5(2) 2_655 . ?
N1 Co1 N1 89.5(2) 3_665 . ?
O2 Co2 O2 87.7(2) . 2_655 ?
O2 Co2 O2 87.7(2) . 3_665 ?
O2 Co2 O2 87.7(2) 2_655 3_665 ?
O2 Co2 N2 89.3(2) . 2_655 ?
O2 Co2 N2 92.8(2) 2_655 2_655 ?
O2 Co2 N2 177.0(2) 3_665 2_655 ?
O2 Co2 N2 177.0(2) . 3_665 ?
O2 Co2 N2 89.3(2) 2_655 3_665 ?
O2 Co2 N2 92.8(2) 3_665 3_665 ?
N2 Co2 N2 90.2(2) 2_655 3_665 ?
O2 Co2 N2 92.8(2) . . ?
O2 Co2 N2 177.0(2) 2_655 . ?
O2 Co2 N2 89.3(2) 3_665 . ?
N2 Co2 N2 90.2(2) 2_655 . ?
N2 Co2 N2 90.2(2) 3_665 . ?
C1 O1 Co1 122.3(4) . . ?
C14 O2 Co2 124.4(5) . . ?
C7 N1 N2 117.3(5) . . ?
C7 N1 Co1 126.6(5) . . ?
N2 N1 Co1 115.3(4) . . ?
C8 N2 N1 116.5(5) . . ?
C8 N2 Co2 127.2(5) . . ?
N1 N2 Co2 115.3(4) . . ?
O1 C1 C2 118.9(7) . . ?
O1 C1 C6 123.9(6) . . ?
C2 C1 C6 117.2(7) . . ?
C3 C2 C1 122.2(8) . . ?
C2 C3 C4 120.1(8) . . ?
C5 C4 C3 118.7(8) . . ?
C4 C5 C6 121.5(8) . . ?
C5 C6 C1 120.2(7) . . ?
C5 C6 C7 117.5(7) . . ?
C1 C6 C7 122.2(6) . . ?
N1 C7 C6 120.3(6) . . ?
N1 C7 C15 119.9(6) . . ?
C6 C7 C15 119.7(6) . . ?
N2 C8 C9 121.4(6) . . ?
N2 C8 C16 119.8(6) . . ?
C9 C8 C16 118.8(6) . . ?
C14 C9 C10 120.5(7) . . ?
C14 C9 C8 121.8(7) . . ?
C10 C9 C8 117.7(7) . . ?
C11 C10 C9 121.2(8) . . ?
C10 C11 C12 119.1(9) . . ?
C13 C12 C11 120.4(9) . . ?
C12 C13 C14 122.2(9) . . ?
O2 C14 C9 126.1(7) . . ?
O2 C14 C13 117.0(8) . . ?
C9 C14 C13 116.6(8) . . ?

loop_
_geom_bond_atom_site_label_1
_geom_bond_atom_site_label_2
_geom_bond_distance
_geom_bond_site_symmetry_2
_geom_bond_publ_flag
Co1 O1 1.870(4) 3_665 ?
Co1 O1 1.870(4) 2_655 ?
Co1 O1 1.870(4) . ?
Co1 N1 1.942(5) 2_655 ?
Co1 N1 1.942(5) 3_665 ?
Co1 N1 1.942(5) . ?
Co2 O2 1.867(5) . ?
Co2 O2 1.867(5) 2_655 ?
Co2 O2 1.867(5) 3_665 ?
Co2 N2 1.924(5) 2_655 ?
Co2 N2 1.924(5) 3_665 ?
Co2 N2 1.924(5) . ?
O1 C1 1.304(8) . ?
O2 C14 1.308(9) . ?
N1 C7 1.302(8) . ?
N1 N2 1.412(6) . ?
N2 C8 1.311(8) . ?
C1 C2 1.391(9) . ?
C1 C6 1.418(9) . ?
C2 C3 1.353(10) . ?
C3 C4 1.422(11) . ?
C4 C5 1.358(10) . ?
C5 C6 1.385(9) . ?
C6 C7 1.450(9) . ?
C7 C15 1.494(9) . ?
C8 C9 1.451(9) . ?
C8 C16 1.513(9) . ?
C9 C14 1.384(10) . ?
C9 C10 1.393(11) . ?
C10 C11 1.364(11) . ?
C11 C12 1.370(12) . ?
C12 C13 1.360(12) . ?
C13 C14 1.403(10) . ?
